data_7115832
loop_
_publ_author_name
'Xiaolei Zhang'
'Zhiwen Zhou'
'Hong Yan'

_publ_section_title
;
 Metal-metal redox synergy in selective B-H activation of
 ortho-carborane-9,12-dithiolate
;
_journal_name_full Chem.Commun.
_journal_page_first 13077
_journal_paper_doi 10.1039/C4cc06171C
_journal_volume 50
_journal_year 2014
_chemical_formula_sum 'C31 H40 B9 O2 P Rh2 S2'
_chemical_formula_weight 842.83
_chemical_name_systematic
; 
 ? 
;
_space_group_IT_number 14
_symmetry_cell_setting monoclinic
_symmetry_space_group_name_Hall '-P 2ybc'
_symmetry_space_group_name_H-M 'P 1 21/c 1'
_atom_sites_solution_hydrogens geom
_atom_sites_solution_primary direct
_atom_sites_solution_secondary difmap
_audit_creation_method SHELXL-97
_cell_angle_alpha 90.00
_cell_angle_beta 101.465(2)
_cell_angle_gamma 90.00
_cell_formula_units_Z 4
_cell_length_a 10.4299(18)
_cell_length_b 15.6029(16)
_cell_length_c 22.3267(17)
_cell_measurement_temperature 291(2)
_cell_volume 3560.9(8)
_computing_structure_refinement 'SHELXL-97 (Sheldrick, 1997)'
_computing_structure_solution 'SHELXS-97 (Sheldrick, 1990)'
_diffrn_ambient_temperature 291(2)
_diffrn_measured_fraction_theta_full 0.994
_diffrn_measured_fraction_theta_max 0.994
_diffrn_radiation_monochromator graphite
_diffrn_radiation_source 'fine-focus sealed tube'
_diffrn_radiation_type MoK\a
_diffrn_radiation_wavelength 0.71073
_diffrn_reflns_av_R_equivalents 0.0114
_diffrn_reflns_av_sigmaI/netI 0.0513
_diffrn_reflns_limit_h_max 12
_diffrn_reflns_limit_h_min -12
_diffrn_reflns_limit_k_max 16
_diffrn_reflns_limit_k_min -19
_diffrn_reflns_limit_l_max 27
_diffrn_reflns_limit_l_min -27
_diffrn_reflns_number 27622
_diffrn_reflns_theta_full 26.00
_diffrn_reflns_theta_max 26.00
_diffrn_reflns_theta_min 1.60
_exptl_absorpt_coefficient_mu 1.119
_exptl_absorpt_correction_T_max 0.8774
_exptl_absorpt_correction_T_min 0.8591
_exptl_crystal_density_diffrn 1.572
_exptl_crystal_density_method 'not measured'
_exptl_crystal_F_000 1696
_exptl_crystal_size_max 0.14
_exptl_crystal_size_mid 0.13
_exptl_crystal_size_min 0.12
_refine_diff_density_max 0.625
_refine_diff_density_min -0.595
_refine_diff_density_rms 0.155
_refine_ls_extinction_method none
_refine_ls_goodness_of_fit_ref 1.070
_refine_ls_hydrogen_treatment mixed
_refine_ls_matrix_type full
_refine_ls_number_parameters 429
_refine_ls_number_reflns 6953
_refine_ls_number_restraints 0
_refine_ls_restrained_S_all 1.070
_refine_ls_R_factor_all 0.0559
_refine_ls_R_factor_gt 0.0537
_refine_ls_shift/su_max 0.000
_refine_ls_shift/su_mean 0.000
_refine_ls_structure_factor_coef Fsqd
_refine_ls_weighting_details 'calc w=1/[\s^2^(Fo^2^)+(0.0810P)^2^+0.0000P] where P=(Fo^2^+2Fc^2^)/3'
_refine_ls_weighting_scheme calc
_refine_ls_wR_factor_gt 0.1343
_refine_ls_wR_factor_ref 0.1348
_reflns_number_gt 5651
_reflns_number_total 6953
_reflns_threshold_expression >2sigma(I)
_cod_data_source_file c4cc06171c2.cif
_cod_data_source_block 20121227d
_cod_original_sg_symbol_H-M P2(1)/c
_cod_database_code 7115832

loop_
_symmetry_equiv_pos_as_xyz
'x, y, z'
'-x, y+1/2, -z+1/2'
'-x, -y, -z'
'x, -y-1/2, z-1/2'

loop_
_atom_site_label
_atom_site_type_symbol
_atom_site_fract_x
_atom_site_fract_y
_atom_site_fract_z
_atom_site_U_iso_or_equiv
_atom_site_adp_type
_atom_site_occupancy
_atom_site_symmetry_multiplicity
_atom_site_calc_flag
_atom_site_refinement_flags
B3 B 0.0381(8) 0.4987(6) 0.2092(3) 0.080(2) Uani 1 1 d .
H3 H 0.0262 0.5532 0.1773 0.096 Uiso 1 1 calc R
B11 B 0.0874(7) 0.3951(5) 0.1873(3) 0.0687(19) Uani 1 1 d .
H11 H 0.1124 0.3832 0.1424 0.082 Uiso 1 1 calc R
B7 B -0.0006(6) 0.3204(5) 0.2231(3) 0.0677(19) Uani 1 1 d .
H7 H -0.0638 0.2649 0.2079 0.081 Uiso 1 1 calc R
B5 B 0.0056(6) 0.4361(5) 0.3241(3) 0.0643(18) Uani 1 1 d .
H5 H -0.0547 0.4377 0.3593 0.077 Uiso 1 1 calc R
B8 B 0.0549(6) 0.3303(4) 0.3048(3) 0.0554(15) Uani 1 1 d .
H8 H -0.0804 0.3296 0.2680 0.066 Uiso 1 1 d R
O1 O 0.0419(5) 0.2515(3) 0.3340(2) 0.0788(13) Uani 1 1 d .
H1A H 0.0977 0.2482 0.3655 0.118 Uiso 1 1 calc R
B12 B 0.1630(5) 0.3429(4) 0.2555(3) 0.0517(14) Uani 1 1 d .
B10 B 0.1931(6) 0.4570(4) 0.2456(3) 0.0544(15) Uani 1 1 d .
H10 H 0.2866 0.4837 0.2386 0.065 Uiso 1 1 calc R
B4 B 0.0951(6) 0.5114(5) 0.2890(3) 0.0602(16) Uani 1 1 d .
H4 H 0.1251 0.5742 0.3095 0.072 Uiso 1 1 calc R
B9 B 0.1696(5) 0.4148(4) 0.3171(2) 0.0448(12) Uani 1 1 d .
C1 C -0.0618(5) 0.4126(5) 0.2055(3) 0.086(2) Uani 1 1 d .
H1 H -0.1648 0.4002 0.1846 0.103 Uiso 1 1 d R
C2 C -0.0599(5) 0.4756(4) 0.2599(3) 0.0752(18) Uani 1 1 d .
H2 H -0.1609 0.4922 0.2631 0.090 Uiso 1 1 d R
C13 C 0.6097(5) 0.3728(3) 0.2690(2) 0.0535(12) Uani 1 1 d .
C14 C 0.6533(5) 0.2967(3) 0.3024(2) 0.0511(12) Uani 1 1 d .
C15 C 0.6822(4) 0.3188(3) 0.3655(2) 0.0473(11) Uani 1 1 d .
C16 C 0.6555(4) 0.4072(3) 0.3721(2) 0.0427(10) Uani 1 1 d .
C17 C 0.6106(4) 0.4412(3) 0.3125(2) 0.0445(11) Uani 1 1 d .
C18 C 0.5681(6) 0.3821(5) 0.2020(3) 0.0793(19) Uani 1 1 d .
H18D H 0.5651 0.3266 0.1832 0.119 Uiso 1 1 calc R
H18E H 0.6295 0.4177 0.1867 0.119 Uiso 1 1 calc R
H18F H 0.4829 0.4078 0.1926 0.119 Uiso 1 1 calc R
C19 C 0.6707(6) 0.2122(4) 0.2752(3) 0.0824(19) Uani 1 1 d .
H19A H 0.7605 0.2053 0.2719 0.124 Uiso 1 1 calc R
H19B H 0.6158 0.2086 0.2354 0.124 Uiso 1 1 calc R
H19C H 0.6471 0.1678 0.3008 0.124 Uiso 1 1 calc R
C20 C 0.7362(7) 0.2570(4) 0.4148(3) 0.0778(19) Uani 1 1 d .
H20A H 0.8277 0.2484 0.4157 0.117 Uiso 1 1 calc R
H20B H 0.6910 0.2033 0.4072 0.117 Uiso 1 1 calc R
H20C H 0.7248 0.2793 0.4535 0.117 Uiso 1 1 calc R
C21 C 0.6775(6) 0.4600(4) 0.4309(3) 0.0680(16) Uani 1 1 d .
H21A H 0.6859 0.4223 0.4654 0.102 Uiso 1 1 calc R
H21B H 0.6044 0.4977 0.4302 0.102 Uiso 1 1 calc R
H21C H 0.7559 0.4933 0.4340 0.102 Uiso 1 1 calc R
C22 C 0.5784(6) 0.5335(3) 0.2984(3) 0.0633(15) Uani 1 1 d .
H22A H 0.5364 0.5570 0.3293 0.095 Uiso 1 1 calc R
H22B H 0.5208 0.5379 0.2593 0.095 Uiso 1 1 calc R
H22C H 0.6575 0.5647 0.2978 0.095 Uiso 1 1 calc R
C23 C 0.4790(5) 0.2452(3) 0.5221(2) 0.0428(11) Uani 1 1 d .
C24 C 0.5765(5) 0.1845(3) 0.5321(2) 0.0537(13) Uani 1 1 d .
H24 H 0.5626 0.1303 0.5147 0.064 Uiso 1 1 calc R
C25 C 0.6979(5) 0.2060(5) 0.5694(3) 0.0669(16) Uani 1 1 d .
H25 H 0.7628 0.1644 0.5785 0.080 Uiso 1 1 calc R
C26 C 0.7213(6) 0.2850(5) 0.5920(2) 0.0662(16) Uani 1 1 d .
H26 H 0.8020 0.2979 0.6165 0.079 Uiso 1 1 calc R
C27 C 0.6299(6) 0.3455(4) 0.5796(3) 0.0684(16) Uani 1 1 d .
H27 H 0.6490 0.4007 0.5945 0.082 Uiso 1 1 calc R
C28 C 0.5064(5) 0.3282(3) 0.5449(3) 0.0579(14) Uani 1 1 d .
H28 H 0.4431 0.3710 0.5369 0.069 Uiso 1 1 calc R
C29 C 0.2764(4) 0.1157(3) 0.4950(2) 0.0404(10) Uani 1 1 d .
C30 C 0.3214(5) 0.0782(4) 0.5494(2) 0.0560(13) Uani 1 1 d .
H30 H 0.3851 0.1064 0.5775 0.067 Uiso 1 1 calc R
C31 C 0.2768(6) -0.0007(4) 0.5653(3) 0.0686(16) Uani 1 1 d .
H31 H 0.3100 -0.0256 0.6031 0.082 Uiso 1 1 calc R
C32 C 0.1815(6) -0.0408(4) 0.5230(3) 0.0706(16) Uani 1 1 d .
H32 H 0.1497 -0.0936 0.5329 0.085 Uiso 1 1 calc R
C33 C 0.1328(5) -0.0066(3) 0.4681(3) 0.0599(14) Uani 1 1 d .
H33 H 0.0703 -0.0357 0.4398 0.072 Uiso 1 1 calc R
C34 C 0.1788(5) 0.0742(3) 0.4544(2) 0.0511(12) Uani 1 1 d .
H34 H 0.1429 0.1003 0.4174 0.061 Uiso 1 1 calc R
C35 C 0.2096(4) 0.2878(3) 0.5122(2) 0.0407(10) Uani 1 1 d .
C36 C 0.2171(6) 0.2814(3) 0.5751(2) 0.0567(13) Uani 1 1 d .
H36 H 0.2805 0.2470 0.5987 0.068 Uiso 1 1 calc R
C37 C 0.1292(7) 0.3266(4) 0.6019(3) 0.0692(17) Uani 1 1 d .
H37 H 0.1349 0.3236 0.6439 0.083 Uiso 1 1 calc R
C38 C 0.0366(6) 0.3746(4) 0.5680(3) 0.0683(16) Uani 1 1 d .
H38 H -0.0227 0.4039 0.5865 0.082 Uiso 1 1 calc R
C39 C 0.0278(5) 0.3811(4) 0.5071(3) 0.0660(15) Uani 1 1 d .
H39 H -0.0368 0.4154 0.4842 0.079 Uiso 1 1 calc R
C40 C 0.1142(5) 0.3372(3) 0.4782(2) 0.0545(13) Uani 1 1 d .
H40 H 0.1072 0.3415 0.4361 0.065 Uiso 1 1 calc R
C41 C 0.3580(6) 0.1332(3) 0.3655(2) 0.0580(14) Uani 1 1 d .
O2 O 0.4034(5) 0.0679(3) 0.3615(2) 0.0849(13) Uani 1 1 d .
P1 P 0.31774(11) 0.22416(7) 0.47495(5) 0.0361(3) Uani 1 1 d .
Rh1 Rh 0.47640(3) 0.34451(2) 0.328177(15) 0.03651(13) Uani 1 1 d .
Rh2 Rh 0.30485(3) 0.24349(2) 0.372304(14) 0.03502(12) Uani 1 1 d .
S1 S 0.30799(12) 0.26907(8) 0.26606(5) 0.0429(3) Uani 1 1 d .
S2 S 0.31815(10) 0.39833(7) 0.37945(5) 0.0383(3) Uani 1 1 d .

loop_
_atom_site_aniso_label
_atom_site_aniso_U_11
_atom_site_aniso_U_22
_atom_site_aniso_U_33
_atom_site_aniso_U_23
_atom_site_aniso_U_13
_atom_site_aniso_U_12
B3 0.077(5) 0.093(6) 0.057(4) 0.003(4) -0.015(4) 0.013(4)
B11 0.061(4) 0.093(5) 0.045(3) 0.006(3) -0.008(3) 0.021(4)
B7 0.045(3) 0.093(5) 0.058(4) -0.034(4) -0.006(3) -0.006(3)
B5 0.041(3) 0.087(5) 0.063(4) -0.013(3) 0.003(3) 0.007(3)
B8 0.051(3) 0.057(4) 0.058(4) -0.017(3) 0.010(3) -0.005(3)
O1 0.075(3) 0.072(3) 0.090(3) 0.018(2) 0.016(2) 0.012(2)
B12 0.041(3) 0.067(4) 0.043(3) -0.008(3) -0.001(2) -0.007(3)
B10 0.058(3) 0.058(4) 0.046(3) 0.007(3) 0.007(3) 0.017(3)
B4 0.056(4) 0.068(4) 0.052(3) -0.005(3) -0.002(3) 0.018(3)
B9 0.046(3) 0.051(3) 0.033(3) -0.012(2) -0.002(2) -0.005(2)
C1 0.040(3) 0.121(6) 0.083(4) -0.033(4) -0.025(3) 0.028(3)
C2 0.046(3) 0.096(5) 0.072(4) -0.015(3) -0.017(3) 0.021(3)
C13 0.063(3) 0.054(3) 0.046(3) 0.003(2) 0.014(2) 0.006(2)
C14 0.055(3) 0.046(3) 0.058(3) -0.002(2) 0.023(2) 0.003(2)
C15 0.036(2) 0.045(3) 0.061(3) 0.016(2) 0.008(2) 0.000(2)
C16 0.035(2) 0.039(3) 0.052(3) -0.002(2) 0.0051(19) -0.0072(19)
C17 0.044(3) 0.036(3) 0.054(3) 0.014(2) 0.012(2) 0.0029(19)
C18 0.076(4) 0.118(6) 0.048(3) -0.001(3) 0.024(3) -0.023(4)
C19 0.071(4) 0.066(4) 0.113(6) -0.004(4) 0.028(4) 0.004(3)
C20 0.090(5) 0.052(4) 0.087(5) 0.038(3) 0.006(4) 0.011(3)
C21 0.055(3) 0.070(4) 0.075(4) -0.014(3) 0.005(3) 0.001(3)
C22 0.080(4) 0.046(3) 0.060(3) 0.017(3) 0.005(3) 0.004(3)
C23 0.049(3) 0.043(3) 0.035(2) -0.0038(19) 0.004(2) 0.000(2)
C24 0.043(3) 0.055(3) 0.061(3) -0.013(3) 0.006(2) 0.005(2)
C25 0.044(3) 0.091(5) 0.062(4) 0.011(3) 0.002(3) 0.024(3)
C26 0.052(3) 0.101(5) 0.044(3) -0.004(3) 0.006(2) -0.013(3)
C27 0.060(4) 0.076(4) 0.066(4) -0.018(3) 0.006(3) -0.020(3)
C28 0.053(3) 0.049(3) 0.065(3) -0.023(3) -0.006(3) -0.002(2)
C29 0.041(2) 0.034(2) 0.047(3) -0.0039(19) 0.009(2) -0.0028(18)
C30 0.059(3) 0.054(3) 0.050(3) -0.001(2) -0.002(2) -0.008(2)
C31 0.085(4) 0.061(4) 0.062(4) 0.022(3) 0.019(3) 0.007(3)
C32 0.077(4) 0.049(3) 0.089(5) 0.011(3) 0.023(4) -0.001(3)
C33 0.067(3) 0.046(3) 0.067(4) -0.004(3) 0.013(3) -0.012(3)
C34 0.053(3) 0.053(3) 0.042(3) 0.003(2) -0.001(2) -0.004(2)
C35 0.042(2) 0.038(2) 0.044(3) -0.008(2) 0.015(2) -0.0006(19)
C36 0.079(4) 0.053(3) 0.045(3) 0.001(2) 0.026(3) 0.010(3)
C37 0.102(5) 0.071(4) 0.047(3) -0.008(3) 0.044(3) -0.007(3)
C38 0.054(3) 0.067(4) 0.093(5) -0.010(3) 0.034(3) -0.008(3)
C39 0.045(3) 0.076(4) 0.076(4) -0.006(3) 0.009(3) 0.019(3)
C40 0.054(3) 0.060(3) 0.046(3) -0.003(2) 0.002(2) 0.015(2)
C41 0.088(4) 0.036(3) 0.058(3) -0.007(2) 0.033(3) 0.005(3)
O2 0.116(4) 0.055(3) 0.084(3) -0.011(2) 0.021(3) 0.025(3)
P1 0.0419(6) 0.0344(6) 0.0306(6) -0.0035(4) 0.0035(5) 0.0014(5)
Rh1 0.0394(2) 0.0359(2) 0.0325(2) 0.00065(13) 0.00326(14) -0.00061(14)
Rh2 0.0408(2) 0.0330(2) 0.0299(2) -0.00438(13) 0.00368(15) -0.00090(13)
S1 0.0484(7) 0.0510(7) 0.0271(5) -0.0084(5) 0.0020(5) -0.0005(5)
S2 0.0423(6) 0.0351(6) 0.0342(5) -0.0038(4) -0.0005(4) 0.0026(4)

loop_
_atom_type_symbol
_atom_type_description
_atom_type_scat_dispersion_real
_atom_type_scat_dispersion_imag
_atom_type_scat_source
C C 0.0033 0.0016 'International Tables Vol C Tables 4.2.6.8 and 6.1.1.4'
H H 0.0000 0.0000 'International Tables Vol C Tables 4.2.6.8 and 6.1.1.4'
B B 0.0013 0.0007 'International Tables Vol C Tables 4.2.6.8 and 6.1.1.4'
O O 0.0106 0.0060 'International Tables Vol C Tables 4.2.6.8 and 6.1.1.4'
S S 0.1246 0.1234 'International Tables Vol C Tables 4.2.6.8 and 6.1.1.4'
Rh Rh -1.1178 0.9187 'International Tables Vol C Tables 4.2.6.8 and 6.1.1.4'
P P 0.1023 0.0942 'International Tables Vol C Tables 4.2.6.8 and 6.1.1.4'

loop_
_geom_angle_atom_site_label_1
_geom_angle_atom_site_label_2
_geom_angle_atom_site_label_3
_geom_angle
C1 B3 C2 54.6(4)
C1 B3 B4 102.5(6)
C2 B3 B4 58.8(4)
C1 B3 B10 103.1(5)
C2 B3 B10 103.2(5)
B4 B3 B10 59.3(3)
C1 B3 B11 58.6(4)
C2 B3 B11 103.5(6)
B4 B3 B11 108.5(5)
B10 B3 B11 60.8(4)
C1 B3 H3 126.4
C2 B3 H3 125.9
B4 B3 H3 122.4
B10 B3 H3 123.6
B11 B3 H3 121.5
C1 B11 B12 98.0(5)
C1 B11 B7 54.4(4)
B12 B11 B7 59.3(4)
C1 B11 B3 57.8(4)
B12 B11 B3 106.5(5)
B7 B11 B3 105.6(5)
C1 B11 B10 101.4(5)
B12 B11 B10 61.5(3)
B7 B11 B10 108.9(4)
B3 B11 B10 59.3(4)
C1 B11 H11 129.5
B12 B11 H11 124.1
B7 B11 H11 122.5
B3 B11 H11 122.3
B10 B11 H11 121.7
C1 B7 B12 103.3(5)
C1 B7 B11 60.8(4)
B12 B7 B11 60.3(4)
C1 B7 B8 101.7(5)
B12 B7 B8 58.3(3)
B11 B7 B8 108.0(4)
C1 B7 H7 116.6
B12 B7 H7 139.5
B11 B7 H7 135.4
B8 B7 H7 115.5
C1 B7 H8 79.6
B12 B7 H8 110.1
B11 B7 H8 132.4
B8 B7 H8 53.0
H7 B7 H8 84.2
C2 B5 B4 60.9(4)
C2 B5 B9 104.0(5)
B4 B5 B9 59.1(3)
C2 B5 B8 103.3(5)
B4 B5 B8 107.4(4)
B9 B5 B8 58.9(3)
C2 B5 H5 115.7
B4 B5 H5 136.6
B9 B5 H5 139.8
B8 B5 H5 114.9
O1 B8 B12 121.8(5)
O1 B8 B9 134.7(5)
B12 B8 B9 60.5(3)
O1 B8 B7 110.6(5)
B12 B8 B7 59.2(4)
B9 B8 B7 107.0(5)
O1 B8 B5 128.9(5)
B12 B8 B5 107.4(5)
B9 B8 B5 59.8(3)
B7 B8 B5 105.7(5)
O1 B8 H8 94.7
B12 B8 H8 108.5
B9 B8 H8 129.1
B7 B8 H8 50.5
B5 B8 H8 81.6
B8 O1 H1A 109.5
B8 B12 B7 62.4(4)
B8 B12 B9 60.6(3)
B7 B12 B9 109.5(4)
B8 B12 B11 111.3(5)
B7 B12 B11 60.4(4)
B9 B12 B11 108.7(5)
B8 B12 B10 109.7(4)
B7 B12 B10 108.8(5)
B9 B12 B10 59.7(3)
B11 B12 B10 60.3(4)
B8 B12 S1 117.3(4)
B7 B12 S1 128.5(4)
B9 B12 S1 112.7(3)
B11 B12 S1 126.9(4)
B10 B12 S1 117.3(4)
B4 B10 B3 60.1(4)
B4 B10 B9 59.2(3)
B3 B10 B9 105.6(5)
B4 B10 B11 108.4(5)
B3 B10 B11 59.9(4)
B9 B10 B11 105.9(5)
B4 B10 B12 105.6(5)
B3 B10 B12 104.4(5)
B9 B10 B12 58.4(3)
B11 B10 B12 58.2(4)
B4 B10 H10 121.6
B3 B10 H10 123.1
B9 B10 H10 123.4
B11 B10 H10 122.0
B12 B10 H10 124.4
C2 B4 B9 100.0(5)
C2 B4 B10 104.0(5)
B9 B4 B10 61.2(3)
C2 B4 B3 58.7(4)
B9 B4 B3 107.4(5)
B10 B4 B3 60.6(4)
C2 B4 B5 54.0(4)
B9 B4 B5 60.6(4)
B10 B4 B5 109.8(5)
B3 B4 B5 105.6(5)
C2 B4 H4 128.1
B9 B4 H4 123.2
B10 B4 H4 120.6
B3 B4 H4 121.8
B5 B4 H4 122.5
B4 B9 B12 108.8(4)
B4 B9 B8 110.4(4)
B12 B9 B8 58.9(3)
B4 B9 B5 60.4(4)
B12 B9 B5 107.4(4)
B8 B9 B5 61.3(4)
B4 B9 B10 59.6(3)
B12 B9 B10 62.0(3)
B8 B9 B10 110.2(4)
B5 B9 B10 108.4(4)
B4 B9 S2 128.5(4)
B12 B9 S2 112.9(4)
B8 B9 S2 116.5(4)
B5 B9 S2 128.6(4)
B10 B9 S2 118.1(4)
C2 C1 B7 115.9(5)
C2 C1 B3 63.2(5)
B7 C1 B3 119.5(5)
C2 C1 B11 114.5(5)
B7 C1 B11 64.8(4)
B3 C1 B11 63.6(4)
C2 C1 H1 107.6
B7 C1 H1 104.9
B3 C1 H1 134.4
B11 C1 H1 136.9
C1 C2 B5 113.3(5)
C1 C2 B3 62.2(4)
B5 C2 B3 118.4(5)
C1 C2 B4 111.5(5)
B5 C2 B4 65.1(4)
B3 C2 B4 62.5(4)
C1 C2 H2 109.5
B5 C2 H2 106.2
B3 C2 H2 134.4
B4 C2 H2 138.0
C14 C13 C17 107.8(4)
C14 C13 C18 127.4(5)
C17 C13 C18 124.8(5)
C14 C13 Rh1 71.6(3)
C17 C13 Rh1 69.9(3)
C18 C13 Rh1 123.2(4)
C15 C14 C13 107.4(4)
C15 C14 C19 127.1(5)
C13 C14 C19 125.5(5)
C15 C14 Rh1 71.3(3)
C13 C14 Rh1 69.7(3)
C19 C14 Rh1 126.5(4)
C16 C15 C14 109.3(4)
C16 C15 C20 127.3(5)
C14 C15 C20 123.4(5)
C16 C15 Rh1 70.3(2)
C14 C15 Rh1 70.6(3)
C20 C15 Rh1 127.0(4)
C15 C16 C17 107.5(4)
C15 C16 C21 127.8(5)
C17 C16 C21 124.6(5)
C15 C16 Rh1 71.5(3)
C17 C16 Rh1 69.6(2)
C21 C16 Rh1 127.0(3)
C16 C17 C13 108.1(4)
C16 C17 C22 124.9(5)
C13 C17 C22 126.9(4)
C16 C17 Rh1 71.8(2)
C13 C17 Rh1 70.7(3)
C22 C17 Rh1 125.9(4)
C13 C18 H18D 109.5
C13 C18 H18E 109.5
H18D C18 H18E 109.5
C13 C18 H18F 109.5
H18D C18 H18F 109.5
H18E C18 H18F 109.5
C14 C19 H19A 109.5
C14 C19 H19B 109.5
H19A C19 H19B 109.5
C14 C19 H19C 109.5
H19A C19 H19C 109.5
H19B C19 H19C 109.5
C15 C20 H20A 109.5
C15 C20 H20B 109.5
H20A C20 H20B 109.5
C15 C20 H20C 109.5
H20A C20 H20C 109.5
H20B C20 H20C 109.5
C16 C21 H21A 109.5
C16 C21 H21B 109.5
H21A C21 H21B 109.5
C16 C21 H21C 109.5
H21A C21 H21C 109.5
H21B C21 H21C 109.5
C17 C22 H22A 109.5
C17 C22 H22B 109.5
H22A C22 H22B 109.5
C17 C22 H22C 109.5
H22A C22 H22C 109.5
H22B C22 H22C 109.5
C24 C23 C28 119.2(5)
C24 C23 P1 122.4(4)
C28 C23 P1 118.2(4)
C23 C24 C25 118.7(5)
C23 C24 H24 120.6
C25 C24 H24 120.6
C26 C25 C24 121.1(5)
C26 C25 H25 119.5
C24 C25 H25 119.5
C27 C26 C25 120.5(6)
C27 C26 H26 119.8
C25 C26 H26 119.8
C26 C27 C28 121.5(6)
C26 C27 H27 119.2
C28 C27 H27 119.2
C27 C28 C23 118.8(5)
C27 C28 H28 120.6
C23 C28 H28 120.6
C30 C29 C34 117.8(4)
C30 C29 P1 124.6(4)
C34 C29 P1 116.9(4)
C29 C30 C31 122.9(5)
C29 C30 H30 118.6
C31 C30 H30 118.6
C32 C31 C30 117.4(5)
C32 C31 H31 121.3
C30 C31 H31 121.3
C33 C32 C31 122.4(5)
C33 C32 H32 118.8
C31 C32 H32 118.8
C32 C33 C34 118.1(5)
C32 C33 H33 120.9
C34 C33 H33 120.9
C29 C34 C33 121.2(5)
C29 C34 H34 119.4
C33 C34 H34 119.4
C40 C35 C36 119.3(4)
C40 C35 P1 120.2(4)
C36 C35 P1 120.3(4)
C37 C36 C35 119.3(5)
C37 C36 H36 120.3
C35 C36 H36 120.3
C38 C37 C36 120.5(5)
C38 C37 H37 119.7
C36 C37 H37 119.7
C37 C38 C39 120.8(5)
C37 C38 H38 119.6
C39 C38 H38 119.6
C38 C39 C40 120.7(5)
C38 C39 H39 119.6
C40 C39 H39 119.6
C35 C40 C39 119.3(5)
C35 C40 H40 120.3
C39 C40 H40 120.3
O2 C41 Rh2 173.0(5)
C35 P1 C29 101.3(2)
C35 P1 C23 102.8(2)
C29 P1 C23 105.1(2)
C35 P1 Rh2 117.84(16)
C29 P1 Rh2 113.48(15)
C23 P1 Rh2 114.64(15)
C17 Rh1 C13 39.34(19)
C17 Rh1 C16 38.64(17)
C13 Rh1 C16 65.08(19)
C17 Rh1 C14 65.13(18)
C13 Rh1 C14 38.63(19)
C16 Rh1 C14 64.68(18)
C17 Rh1 C15 64.18(17)
C13 Rh1 C15 64.14(19)
C16 Rh1 C15 38.18(18)
C14 Rh1 C15 38.17(19)
C17 Rh1 S1 134.52(13)
C13 Rh1 S1 104.00(15)
C16 Rh1 S1 168.34(13)
C14 Rh1 S1 104.41(14)
C15 Rh1 S1 134.70(14)
C17 Rh1 S2 112.06(13)
C13 Rh1 S2 146.35(15)
C16 Rh1 S2 104.20(13)
C14 Rh1 S2 166.10(14)
C15 Rh1 S2 127.94(14)
S1 Rh1 S2 87.19(4)
C17 Rh1 Rh2 166.44(13)
C13 Rh1 Rh2 153.95(14)
C16 Rh1 Rh2 132.14(12)
C14 Rh1 Rh2 123.60(14)
C15 Rh1 Rh2 115.14(12)
S1 Rh1 Rh2 56.55(3)
S2 Rh1 Rh2 56.72(3)
C41 Rh2 P1 90.01(17)
C41 Rh2 S1 90.62(17)
P1 Rh2 S1 175.50(4)
C41 Rh2 S2 158.74(19)
P1 Rh2 S2 94.26(4)
S1 Rh2 S2 83.57(4)
C41 Rh2 Rh1 106.55(17)
P1 Rh2 Rh1 121.91(3)
S1 Rh2 Rh1 53.68(3)
S2 Rh2 Rh1 53.94(3)
B12 S1 Rh1 104.93(18)
B12 S1 Rh2 93.24(19)
Rh1 S1 Rh2 69.76(3)
B9 S2 Rh1 104.08(17)
B9 S2 Rh2 93.39(18)
Rh1 S2 Rh2 69.34(3)

loop_
_geom_bond_atom_site_label_1
_geom_bond_atom_site_label_2
_geom_bond_distance
B3 C1 1.693(11)
B3 C2 1.708(11)
B3 B4 1.774(9)
B3 B10 1.782(9)
B3 B11 1.792(11)
B3 H3 1.1000
B11 C1 1.707(9)
B11 B12 1.769(8)
B11 B7 1.770(11)
B11 B10 1.808(10)
B11 H11 1.1000
B7 C1 1.591(10)
B7 B12 1.751(8)
B7 B8 1.807(9)
B7 H7 1.1000
B7 H8 1.4333
B5 C2 1.585(9)
B5 B4 1.777(11)
B5 B9 1.780(8)
B5 B8 1.808(9)
B5 H5 1.1000
B8 O1 1.411(7)
B8 B12 1.735(8)
B8 B9 1.765(8)
B8 H8 1.4848
O1 H1A 0.8200
B12 B9 1.763(8)
B12 B10 1.828(9)
B12 S1 1.879(6)
B10 B4 1.761(8)
B10 B9 1.788(8)
B10 H10 1.1000
B4 C2 1.711(9)
B4 B9 1.754(8)
B4 H4 1.1000
B9 S2 1.884(5)
C1 C2 1.561(8)
C1 H1 1.1000
C2 H2 1.1000
C13 C14 1.428(7)
C13 C17 1.440(7)
C13 C18 1.480(7)
C13 Rh1 2.145(5)
C14 C15 1.422(7)
C14 C19 1.479(8)
C14 Rh1 2.170(5)
C15 C16 1.421(7)
C15 C20 1.489(7)
C15 Rh1 2.180(4)
C16 C17 1.422(6)
C16 C21 1.528(7)
C16 Rh1 2.163(4)
C17 C22 1.497(6)
C17 Rh1 2.134(4)
C18 H18D 0.9600
C18 H18E 0.9600
C18 H18F 0.9600
C19 H19A 0.9600
C19 H19B 0.9600
C19 H19C 0.9600
C20 H20A 0.9600
C20 H20B 0.9600
C20 H20C 0.9600
C21 H21A 0.9600
C21 H21B 0.9600
C21 H21C 0.9600
C22 H22A 0.9600
C22 H22B 0.9600
C22 H22C 0.9600
C23 C24 1.375(7)
C23 C28 1.400(6)
C23 P1 1.828(5)
C24 C25 1.411(7)
C24 H24 0.9300
C25 C26 1.336(9)
C25 H25 0.9300
C26 C27 1.331(9)
C26 H26 0.9300
C27 C28 1.392(7)
C27 H27 0.9300
C28 H28 0.9300
C29 C30 1.345(7)
C29 C34 1.382(6)
C29 P1 1.824(5)
C30 C31 1.387(8)
C30 H30 0.9300
C31 C32 1.378(8)
C31 H31 0.9300
C32 C33 1.342(8)
C32 H32 0.9300
C33 C34 1.405(7)
C33 H33 0.9300
C34 H34 0.9300
C35 C40 1.364(6)
C35 C36 1.393(6)
C35 P1 1.823(4)
C36 C37 1.385(7)
C36 H36 0.9300
C37 C38 1.333(8)
C37 H37 0.9300
C38 C39 1.348(8)
C38 H38 0.9300
C39 C40 1.389(7)
C39 H39 0.9300
C40 H40 0.9300
C41 O2 1.135(6)
C41 Rh2 1.823(5)
P1 Rh2 2.2887(11)
Rh1 S1 2.3293(12)
Rh1 S2 2.3434(11)
Rh1 Rh2 2.7124(5)
Rh2 S1 2.4121(11)
Rh2 S2 2.4233(12)

loop_
_geom_torsion_atom_site_label_1
_geom_torsion_atom_site_label_2
_geom_torsion_atom_site_label_3
_geom_torsion_atom_site_label_4
_geom_torsion
C2 B3 B11 C1 32.4(4)
B4 B3 B11 C1 93.7(6)
B10 B3 B11 C1 130.2(5)
C1 B3 B11 B12 -89.2(5)
C2 B3 B11 B12 -56.7(6)
B4 B3 B11 B12 4.5(7)
B10 B3 B11 B12 41.0(4)
C1 B3 B11 B7 -27.2(4)
C2 B3 B11 B7 5.2(5)
B4 B3 B11 B7 66.5(6)
B10 B3 B11 B7 103.0(5)
C1 B3 B11 B10 -130.2(5)
C2 B3 B11 B10 -97.8(5)
B4 B3 B11 B10 -36.5(5)
B12 B11 B7 C1 128.5(5)
B3 B11 B7 C1 28.4(4)
B10 B11 B7 C1 90.7(5)
C1 B11 B7 B12 -128.5(5)
B3 B11 B7 B12 -100.2(5)
B10 B11 B7 B12 -37.8(4)
C1 B11 B7 B8 -93.7(5)
B12 B11 B7 B8 34.9(4)
B3 B11 B7 B8 -65.3(5)
B10 B11 B7 B8 -2.9(6)
C1 B7 B8 O1 145.9(5)
B12 B7 B8 O1 -115.5(5)
B11 B7 B8 O1 -151.2(5)
C1 B7 B8 B12 -98.5(5)
B11 B7 B8 B12 -35.7(4)
C1 B7 B8 B9 -59.9(6)
B12 B7 B8 B9 38.7(4)
B11 B7 B8 B9 2.9(6)
C1 B7 B8 B5 2.6(6)
B12 B7 B8 B5 101.2(5)
B11 B7 B8 B5 65.5(5)
C2 B5 B8 O1 -136.4(6)
B4 B5 B8 O1 160.3(5)
B9 B5 B8 O1 125.1(7)
C2 B5 B8 B12 59.7(6)
B4 B5 B8 B12 -3.6(6)
B9 B5 B8 B12 -38.8(4)
C2 B5 B8 B9 98.4(5)
B4 B5 B8 B9 35.2(4)
C2 B5 B8 B7 -2.4(6)
B4 B5 B8 B7 -65.6(5)
B9 B5 B8 B7 -100.8(5)
O1 B8 B12 B7 96.5(6)
B9 B8 B12 B7 -136.7(5)
B5 B8 B12 B7 -98.2(5)
O1 B8 B12 B9 -126.9(6)
B7 B8 B12 B9 136.7(5)
B5 B8 B12 B9 38.4(4)
O1 B8 B12 B11 133.1(6)
B9 B8 B12 B11 -100.0(5)
B7 B8 B12 B11 36.6(5)
B5 B8 B12 B11 -61.6(6)
O1 B8 B12 B10 -162.0(5)
B9 B8 B12 B10 -35.1(4)
B7 B8 B12 B10 101.5(5)
B5 B8 B12 B10 3.3(6)
O1 B8 B12 S1 -24.9(7)
B9 B8 B12 S1 102.0(4)
B7 B8 B12 S1 -121.3(5)
B5 B8 B12 S1 140.4(4)
C1 B7 B12 B8 95.7(5)
B11 B7 B12 B8 140.3(5)
C1 B7 B12 B9 56.3(6)
B11 B7 B12 B9 100.9(5)
B8 B7 B12 B9 -39.4(4)
C1 B7 B12 B11 -44.5(5)
B8 B7 B12 B11 -140.3(5)
C1 B7 B12 B10 -7.2(6)
B11 B7 B12 B10 37.3(4)
B8 B7 B12 B10 -102.9(5)
C1 B7 B12 S1 -160.0(5)
B11 B7 B12 S1 -115.4(6)
B8 B7 B12 S1 104.3(5)
C1 B11 B12 B8 2.5(6)
B7 B11 B12 B8 -37.5(4)
B3 B11 B12 B8 61.2(6)
B10 B11 B12 B8 101.2(5)
C1 B11 B12 B7 40.0(4)
B3 B11 B12 B7 98.7(5)
B10 B11 B12 B7 138.7(5)
C1 B11 B12 B9 -62.4(5)
B7 B11 B12 B9 -102.4(5)
B3 B11 B12 B9 -3.7(6)
B10 B11 B12 B9 36.3(4)
C1 B11 B12 B10 -98.7(5)
B7 B11 B12 B10 -138.7(5)
B3 B11 B12 B10 -40.0(5)
C1 B11 B12 S1 157.9(4)
B7 B11 B12 S1 117.9(5)
B3 B11 B12 S1 -143.4(5)
B10 B11 B12 S1 -103.4(5)
C1 B3 B10 B4 -97.0(6)
C2 B3 B10 B4 -40.7(5)
B11 B3 B10 B4 -139.0(6)
C1 B3 B10 B9 -57.6(6)
C2 B3 B10 B9 -1.4(6)
B4 B3 B10 B9 39.4(4)
B11 B3 B10 B9 -99.6(5)
C1 B3 B10 B11 42.0(5)
C2 B3 B10 B11 98.2(6)
B4 B3 B10 B11 139.0(6)
C1 B3 B10 B12 3.0(6)
C2 B3 B10 B12 59.3(6)
B4 B3 B10 B12 100.0(5)
B11 B3 B10 B12 -39.0(4)
C1 B11 B10 B4 -4.4(6)
B12 B11 B10 B4 -97.4(5)
B7 B11 B10 B4 -60.5(6)
B3 B11 B10 B4 36.9(5)
C1 B11 B10 B3 -41.2(5)
B12 B11 B10 B3 -134.2(5)
B7 B11 B10 B3 -97.3(6)
C1 B11 B10 B9 57.9(5)
B12 B11 B10 B9 -35.1(4)
B7 B11 B10 B9 1.8(6)
B3 B11 B10 B9 99.1(5)
C1 B11 B10 B12 93.0(5)
B7 B11 B10 B12 36.9(4)
B3 B11 B10 B12 134.2(5)
B8 B12 B10 B4 -1.7(5)
B7 B12 B10 B4 64.9(5)
B9 B12 B10 B4 -37.2(4)
B11 B12 B10 B4 102.3(5)
S1 B12 B10 B4 -138.9(4)
B8 B12 B10 B3 -64.1(5)
B7 B12 B10 B3 2.5(6)
B9 B12 B10 B3 -99.7(5)
B11 B12 B10 B3 39.8(4)
S1 B12 B10 B3 158.7(4)
B8 B12 B10 B9 35.5(4)
B7 B12 B10 B9 102.1(5)
B11 B12 B10 B9 139.5(5)
S1 B12 B10 B9 -101.7(4)
B8 B12 B10 B11 -103.9(5)
B7 B12 B10 B11 -37.3(4)
B9 B12 B10 B11 -139.5(5)
S1 B12 B10 B11 118.9(5)
B3 B10 B4 C2 40.8(5)
B9 B10 B4 C2 -93.8(5)
B11 B10 B4 C2 4.1(6)
B12 B10 B4 C2 -57.0(5)
B3 B10 B4 B9 134.7(5)
B11 B10 B4 B9 97.9(5)
B12 B10 B4 B9 36.8(4)
B9 B10 B4 B3 -134.7(5)
B11 B10 B4 B3 -36.8(5)
B12 B10 B4 B3 -97.8(5)
B3 B10 B4 B5 97.2(5)
B9 B10 B4 B5 -37.4(4)
B11 B10 B4 B5 60.5(5)
B12 B10 B4 B5 -0.6(5)
C1 B3 B4 C2 -34.1(4)
B10 B3 B4 C2 -132.0(5)
B11 B3 B4 C2 -94.9(6)
C1 B3 B4 B9 57.1(6)
C2 B3 B4 B9 91.3(5)
B10 B3 B4 B9 -40.8(4)
B11 B3 B4 B9 -3.6(7)
C1 B3 B4 B10 97.9(5)
C2 B3 B4 B10 132.0(5)
B11 B3 B4 B10 37.2(5)
C1 B3 B4 B5 -6.3(6)
C2 B3 B4 B5 27.8(4)
B10 B3 B4 B5 -104.2(5)
B11 B3 B4 B5 -67.0(6)
B9 B5 B4 C2 131.0(5)
B8 B5 B4 C2 95.9(5)
C2 B5 B4 B9 -131.0(5)
B8 B5 B4 B9 -35.1(4)
C2 B5 B4 B10 -93.3(5)
B9 B5 B4 B10 37.7(4)
B8 B5 B4 B10 2.6(6)
C2 B5 B4 B3 -29.5(5)
B9 B5 B4 B3 101.5(5)
B8 B5 B4 B3 66.4(5)
C2 B4 B9 B12 61.4(5)
B10 B4 B9 B12 -39.2(4)
B3 B4 B9 B12 1.3(6)
B5 B4 B9 B12 99.7(4)
C2 B4 B9 B8 -1.5(5)
B10 B4 B9 B8 -102.1(4)
B3 B4 B9 B8 -61.6(6)
B5 B4 B9 B8 36.8(4)
C2 B4 B9 B5 -38.3(4)
B10 B4 B9 B5 -138.9(5)
B3 B4 B9 B5 -98.5(5)
C2 B4 B9 B10 100.6(5)
B3 B4 B9 B10 40.5(5)
B5 B4 B9 B10 138.9(5)
C2 B4 B9 S2 -156.0(4)
B10 B4 B9 S2 103.4(5)
B3 B4 B9 S2 143.9(5)
B5 B4 B9 S2 -117.6(5)
B8 B12 B9 B4 -103.0(5)
B7 B12 B9 B4 -62.7(6)
B11 B12 B9 B4 1.5(6)
B10 B12 B9 B4 38.1(4)
S1 B12 B9 B4 147.5(4)
B7 B12 B9 B8 40.2(5)
B11 B12 B9 B8 104.5(5)
B10 B12 B9 B8 141.1(5)
S1 B12 B9 B8 -109.6(5)
B8 B12 B9 B5 -39.1(5)
B7 B12 B9 B5 1.1(6)
B11 B12 B9 B5 65.4(6)
B10 B12 B9 B5 102.0(5)
S1 B12 B9 B5 -148.7(4)
B8 B12 B9 B10 -141.1(5)
B7 B12 B9 B10 -100.9(5)
B11 B12 B9 B10 -36.6(4)
S1 B12 B9 B10 109.3(4)
B8 B12 B9 S2 108.1(4)
B7 B12 B9 S2 148.3(4)
B11 B12 B9 S2 -147.4(4)
B10 B12 B9 S2 -110.8(4)
S1 B12 B9 S2 -1.5(5)
O1 B8 B9 B4 -152.9(6)
B12 B8 B9 B4 100.2(4)
B7 B8 B9 B4 62.2(5)
B5 B8 B9 B4 -36.4(4)
O1 B8 B9 B12 106.9(7)
B7 B8 B9 B12 -38.1(4)
B5 B8 B9 B12 -136.7(5)
O1 B8 B9 B5 -116.4(7)
B12 B8 B9 B5 136.7(5)
B7 B8 B9 B5 98.6(5)
O1 B8 B9 B10 143.1(6)
B12 B8 B9 B10 36.2(4)
B7 B8 B9 B10 -1.9(6)
B5 B8 B9 B10 -100.5(5)
O1 B8 B9 S2 5.0(8)
B12 B8 B9 S2 -101.9(4)
B7 B8 B9 S2 -140.0(4)
B5 B8 B9 S2 121.4(4)
C2 B5 B9 B4 42.8(5)
B8 B5 B9 B4 140.2(5)
C2 B5 B9 B12 -59.3(6)
B4 B5 B9 B12 -102.1(5)
B8 B5 B9 B12 38.0(4)
C2 B5 B9 B8 -97.3(5)
B4 B5 B9 B8 -140.2(5)
C2 B5 B9 B10 6.2(6)
B4 B5 B9 B10 -36.7(4)
B8 B5 B9 B10 103.5(5)
C2 B5 B9 S2 160.3(4)
B4 B5 B9 S2 117.5(5)
B8 B5 B9 S2 -102.4(5)
B3 B10 B9 B4 -39.8(4)
B11 B10 B9 B4 -102.3(5)
B12 B10 B9 B4 -137.3(4)
B4 B10 B9 B12 137.3(4)
B3 B10 B9 B12 97.5(5)
B11 B10 B9 B12 35.1(4)
B4 B10 B9 B8 102.4(5)
B3 B10 B9 B8 62.6(6)
B11 B10 B9 B8 0.1(5)
B12 B10 B9 B8 -35.0(4)
B4 B10 B9 B5 37.0(4)
B3 B10 B9 B5 -2.8(6)
B11 B10 B9 B5 -65.3(5)
B12 B10 B9 B5 -100.4(4)
B4 B10 B9 S2 -120.3(4)
B3 B10 B9 S2 -160.1(4)
B11 B10 B9 S2 137.4(4)
B12 B10 B9 S2 102.4(4)
B12 B7 C1 C2 -62.0(7)
B11 B7 C1 C2 -106.3(6)
B8 B7 C1 C2 -2.1(7)
B12 B7 C1 B3 10.4(7)
B11 B7 C1 B3 -33.9(5)
B8 B7 C1 B3 70.3(7)
B12 B7 C1 B11 44.3(4)
B8 B7 C1 B11 104.2(5)
B4 B3 C1 C2 36.1(4)
B10 B3 C1 C2 97.1(5)
B11 B3 C1 C2 140.2(5)
C2 B3 C1 B7 -106.0(6)
B4 B3 C1 B7 -69.9(7)
B10 B3 C1 B7 -8.9(7)
B11 B3 C1 B7 34.2(5)
C2 B3 C1 B11 -140.2(5)
B4 B3 C1 B11 -104.2(5)
B10 B3 C1 B11 -43.2(4)
B12 B11 C1 C2 65.6(7)
B7 B11 C1 C2 108.4(6)
B3 B11 C1 C2 -38.9(5)
B10 B11 C1 C2 3.2(7)
B12 B11 C1 B7 -42.8(4)
B3 B11 C1 B7 -147.2(5)
B10 B11 C1 B7 -105.2(5)
B12 B11 C1 B3 104.5(5)
B7 B11 C1 B3 147.2(5)
B10 B11 C1 B3 42.1(4)
B7 C1 C2 B5 0.7(8)
B3 C1 C2 B5 -111.0(6)
B11 C1 C2 B5 -71.9(8)
B7 C1 C2 B3 111.6(6)
B11 C1 C2 B3 39.0(5)
B7 C1 C2 B4 71.8(8)
B3 C1 C2 B4 -39.8(5)
B11 C1 C2 B4 -0.8(8)
B4 B5 C2 C1 103.9(6)
B9 B5 C2 C1 62.0(7)
B8 B5 C2 C1 1.2(7)
B4 B5 C2 B3 34.1(5)
B9 B5 C2 B3 -7.8(7)
B8 B5 C2 B3 -68.6(7)
B9 B5 C2 B4 -41.9(4)
B8 B5 C2 B4 -102.7(5)
B4 B3 C2 C1 -137.8(5)
B10 B3 C2 C1 -96.8(5)
B11 B3 C2 C1 -34.1(4)
C1 B3 C2 B5 102.9(6)
B4 B3 C2 B5 -34.9(6)
B10 B3 C2 B5 6.1(8)
B11 B3 C2 B5 68.7(6)
C1 B3 C2 B4 137.8(5)
B10 B3 C2 B4 41.0(4)
B11 B3 C2 B4 103.7(5)
B9 B4 C2 C1 -64.7(6)
B10 B4 C2 C1 -2.2(7)
B3 B4 C2 C1 39.7(5)
B5 B4 C2 C1 -106.6(6)
B9 B4 C2 B5 41.9(4)
B10 B4 C2 B5 104.4(5)
B3 B4 C2 B5 146.3(5)
B9 B4 C2 B3 -104.4(5)
B10 B4 C2 B3 -41.8(5)
B5 B4 C2 B3 -146.3(5)
C17 C13 C14 C15 -0.8(6)
C18 C13 C14 C15 -179.9(5)
Rh1 C13 C14 C15 -61.7(3)
C17 C13 C14 C19 -178.0(5)
C18 C13 C14 C19 2.9(9)
Rh1 C13 C14 C19 121.1(5)
C17 C13 C14 Rh1 60.9(3)
C18 C13 C14 Rh1 -118.2(6)
C13 C14 C15 C16 0.9(5)
C19 C14 C15 C16 178.0(5)
Rh1 C14 C15 C16 -59.8(3)
C13 C14 C15 C20 -177.2(5)
C19 C14 C15 C20 -0.1(8)
Rh1 C14 C15 C20 122.1(5)
C13 C14 C15 Rh1 60.7(3)
C19 C14 C15 Rh1 -122.1(6)
C14 C15 C16 C17 -0.6(5)
C20 C15 C16 C17 177.4(5)
Rh1 C15 C16 C17 -60.6(3)
C14 C15 C16 C21 -177.1(5)
C20 C15 C16 C21 0.9(8)
Rh1 C15 C16 C21 122.9(5)
C14 C15 C16 Rh1 60.0(3)
C20 C15 C16 Rh1 -122.0(5)
C15 C16 C17 C13 0.1(5)
C21 C16 C17 C13 176.7(4)
Rh1 C16 C17 C13 -61.8(3)
C15 C16 C17 C22 -176.5(5)
C21 C16 C17 C22 0.1(7)
Rh1 C16 C17 C22 121.6(5)
C15 C16 C17 Rh1 61.9(3)
C21 C16 C17 Rh1 -121.5(5)
C14 C13 C17 C16 0.4(6)
C18 C13 C17 C16 179.5(5)
Rh1 C13 C17 C16 62.4(3)
C14 C13 C17 C22 177.0(5)
C18 C13 C17 C22 -3.9(8)
Rh1 C13 C17 C22 -121.0(5)
C14 C13 C17 Rh1 -62.0(4)
C18 C13 C17 Rh1 117.1(5)
C28 C23 C24 C25 5.2(8)
P1 C23 C24 C25 -179.6(4)
C23 C24 C25 C26 -3.8(8)
C24 C25 C26 C27 0.0(9)
C25 C26 C27 C28 2.3(9)
C26 C27 C28 C23 -0.7(9)
C24 C23 C28 C27 -3.1(8)
P1 C23 C28 C27 -178.5(4)
C34 C29 C30 C31 2.0(8)
P1 C29 C30 C31 172.8(4)
C29 C30 C31 C32 -0.6(9)
C30 C31 C32 C33 0.5(9)
C31 C32 C33 C34 -1.9(9)
C30 C29 C34 C33 -3.4(8)
P1 C29 C34 C33 -174.9(4)
C32 C33 C34 C29 3.4(8)
C40 C35 C36 C37 -1.3(8)
P1 C35 C36 C37 -176.4(4)
C35 C36 C37 C38 1.3(9)
C36 C37 C38 C39 -1.0(10)
C37 C38 C39 C40 0.7(10)
C36 C35 C40 C39 0.9(8)
P1 C35 C40 C39 176.1(4)
C38 C39 C40 C35 -0.7(9)
C40 C35 P1 C29 -116.7(4)
C36 C35 P1 C29 58.4(4)
C40 C35 P1 C23 134.8(4)
C36 C35 P1 C23 -50.1(4)
C40 C35 P1 Rh2 7.6(5)
C36 C35 P1 Rh2 -177.2(4)
C30 C29 P1 C35 -79.3(5)
C34 C29 P1 C35 91.6(4)
C30 C29 P1 C23 27.4(5)
C34 C29 P1 C23 -161.7(4)
C30 C29 P1 Rh2 153.4(4)
C34 C29 P1 Rh2 -35.7(4)
C24 C23 P1 C35 146.5(4)
C28 C23 P1 C35 -38.3(5)
C24 C23 P1 C29 40.9(5)
C28 C23 P1 C29 -143.9(4)
C24 C23 P1 Rh2 -84.4(4)
C28 C23 P1 Rh2 90.8(4)
C16 C17 Rh1 C13 -117.5(4)
C22 C17 Rh1 C13 122.1(6)
C13 C17 Rh1 C16 117.5(4)
C22 C17 Rh1 C16 -120.4(6)
C16 C17 Rh1 C14 -79.9(3)
C13 C17 Rh1 C14 37.6(3)
C22 C17 Rh1 C14 159.7(5)
C16 C17 Rh1 C15 -37.5(3)
C13 C17 Rh1 C15 80.0(3)
C22 C17 Rh1 C15 -157.9(5)
C16 C17 Rh1 S1 -165.8(2)
C13 C17 Rh1 S1 -48.4(3)
C22 C17 Rh1 S1 73.8(5)
C16 C17 Rh1 S2 85.2(3)
C13 C17 Rh1 S2 -157.3(2)
C22 C17 Rh1 S2 -35.2(5)
C16 C17 Rh1 Rh2 52.9(6)
C13 C17 Rh1 Rh2 170.4(4)
C22 C17 Rh1 Rh2 -67.5(7)
C14 C13 Rh1 C17 117.6(4)
C18 C13 Rh1 C17 -119.1(6)
C14 C13 Rh1 C16 80.0(3)
C17 C13 Rh1 C16 -37.6(3)
C18 C13 Rh1 C16 -156.8(5)
C17 C13 Rh1 C14 -117.6(4)
C18 C13 Rh1 C14 123.2(6)
C14 C13 Rh1 C15 37.5(3)
C17 C13 Rh1 C15 -80.1(3)
C18 C13 Rh1 C15 160.8(6)
C14 C13 Rh1 S1 -95.7(3)
C17 C13 Rh1 S1 146.7(2)
C18 C13 Rh1 S1 27.6(5)
C14 C13 Rh1 S2 157.9(2)
C17 C13 Rh1 S2 40.2(4)
C18 C13 Rh1 S2 -78.9(6)
C14 C13 Rh1 Rh2 -57.2(5)
C17 C13 Rh1 Rh2 -174.9(2)
C18 C13 Rh1 Rh2 66.0(6)
C15 C16 Rh1 C17 -117.5(4)
C21 C16 Rh1 C17 118.6(6)
C15 C16 Rh1 C13 -79.2(3)
C17 C16 Rh1 C13 38.3(3)
C21 C16 Rh1 C13 156.9(5)
C15 C16 Rh1 C14 -36.4(3)
C17 C16 Rh1 C14 81.2(3)
C21 C16 Rh1 C14 -160.2(5)
C17 C16 Rh1 C15 117.5(4)
C21 C16 Rh1 C15 -123.9(6)
C15 C16 Rh1 S1 -57.9(7)
C17 C16 Rh1 S1 59.6(7)
C21 C16 Rh1 S1 178.2(4)
C15 C16 Rh1 S2 134.8(3)
C17 C16 Rh1 S2 -107.7(3)
C21 C16 Rh1 S2 10.9(5)
C15 C16 Rh1 Rh2 77.1(3)
C17 C16 Rh1 Rh2 -165.4(2)
C21 C16 Rh1 Rh2 -46.8(5)
C15 C14 Rh1 C17 79.2(3)
C13 C14 Rh1 C17 -38.2(3)
C19 C14 Rh1 C17 -158.0(6)
C15 C14 Rh1 C13 117.5(4)
C19 C14 Rh1 C13 -119.7(7)
C15 C14 Rh1 C16 36.4(3)
C13 C14 Rh1 C16 -81.1(3)
C19 C14 Rh1 C16 159.2(6)
C13 C14 Rh1 C15 -117.5(4)
C19 C14 Rh1 C15 122.8(6)
C15 C14 Rh1 S1 -148.0(2)
C13 C14 Rh1 S1 94.5(3)
C19 C14 Rh1 S1 -25.2(5)
C15 C14 Rh1 S2 -2.2(7)
C13 C14 Rh1 S2 -119.6(6)
C19 C14 Rh1 S2 120.7(6)
C15 C14 Rh1 Rh2 -88.9(3)
C13 C14 Rh1 Rh2 153.7(3)
C19 C14 Rh1 Rh2 33.9(6)
C16 C15 Rh1 C17 38.0(3)
C14 C15 Rh1 C17 -81.9(3)
C20 C15 Rh1 C17 160.4(6)
C16 C15 Rh1 C13 81.9(3)
C14 C15 Rh1 C13 -38.0(3)
C20 C15 Rh1 C13 -155.7(6)
C14 C15 Rh1 C16 -119.9(4)
C20 C15 Rh1 C16 122.4(6)
C16 C15 Rh1 C14 119.9(4)
C20 C15 Rh1 C14 -117.7(6)
C16 C15 Rh1 S1 166.1(2)
C14 C15 Rh1 S1 46.2(3)
C20 C15 Rh1 S1 -71.5(6)
C16 C15 Rh1 S2 -60.8(3)
C14 C15 Rh1 S2 179.3(2)
C20 C15 Rh1 S2 61.7(6)
C16 C15 Rh1 Rh2 -127.0(2)
C14 C15 Rh1 Rh2 113.1(3)
C20 C15 Rh1 Rh2 -4.6(6)
O2 C41 Rh2 P1 -99(4)
O2 C41 Rh2 S1 76(4)
O2 C41 Rh2 S2 3(5)
O2 C41 Rh2 Rh1 24(4)
C35 P1 Rh2 C41 -151.6(3)
C29 P1 Rh2 C41 -33.5(2)
C23 P1 Rh2 C41 87.3(2)
C35 P1 Rh2 S1 110.3(6)
C29 P1 Rh2 S1 -131.7(5)
C23 P1 Rh2 S1 -10.9(6)
C35 P1 Rh2 S2 49.29(17)
C29 P1 Rh2 S2 167.34(16)
C23 P1 Rh2 S2 -71.88(16)
C35 P1 Rh2 Rh1 98.83(17)
C29 P1 Rh2 Rh1 -143.12(15)
C23 P1 Rh2 Rh1 -22.35(17)
C17 Rh1 Rh2 C41 -134.1(5)
C13 Rh1 Rh2 C41 31.9(4)
C16 Rh1 Rh2 C41 -91.9(3)
C14 Rh1 Rh2 C41 -7.2(3)
C15 Rh1 Rh2 C41 -50.2(2)
S1 Rh1 Rh2 C41 78.2(2)
S2 Rh1 Rh2 C41 -170.5(2)
C17 Rh1 Rh2 P1 -33.4(5)
C13 Rh1 Rh2 P1 132.6(3)
C16 Rh1 Rh2 P1 8.75(17)
C14 Rh1 Rh2 P1 93.52(17)
C15 Rh1 Rh2 P1 50.48(16)
S1 Rh1 Rh2 P1 178.89(5)
S2 Rh1 Rh2 P1 -69.81(5)
C17 Rh1 Rh2 S1 147.7(5)
C13 Rh1 Rh2 S1 -46.3(3)
C16 Rh1 Rh2 S1 -170.14(17)
C14 Rh1 Rh2 S1 -85.37(17)
C15 Rh1 Rh2 S1 -128.41(16)
S2 Rh1 Rh2 S1 111.30(5)
C17 Rh1 Rh2 S2 36.4(5)
C13 Rh1 Rh2 S2 -157.6(3)
C16 Rh1 Rh2 S2 78.56(17)
C14 Rh1 Rh2 S2 163.33(17)
C15 Rh1 Rh2 S2 120.29(16)
S1 Rh1 Rh2 S2 -111.30(5)
B8 B12 S1 Rh1 -94.7(4)
B7 B12 S1 Rh1 -170.0(5)
B9 B12 S1 Rh1 -27.2(4)
B11 B12 S1 Rh1 111.2(5)
B10 B12 S1 Rh1 39.2(4)
B8 B12 S1 Rh2 -24.8(4)
B7 B12 S1 Rh2 -100.0(5)
B9 B12 S1 Rh2 42.7(4)
B11 B12 S1 Rh2 -178.9(5)
B10 B12 S1 Rh2 109.1(4)
C17 Rh1 S1 B12 -81.9(3)
C13 Rh1 S1 B12 -111.2(2)
C16 Rh1 S1 B12 -131.0(7)
C14 Rh1 S1 B12 -151.1(2)
C15 Rh1 S1 B12 -178.5(3)
S2 Rh1 S1 B12 36.7(2)
Rh2 Rh1 S1 B12 87.9(2)
C17 Rh1 S1 Rh2 -169.87(17)
C13 Rh1 S1 Rh2 160.90(15)
C16 Rh1 S1 Rh2 141.1(6)
C14 Rh1 S1 Rh2 121.00(14)
C15 Rh1 S1 Rh2 93.59(18)
S2 Rh1 S1 Rh2 -51.24(4)
C41 Rh2 S1 B12 145.1(3)
P1 Rh2 S1 B12 -116.8(6)
S2 Rh2 S1 B12 -55.44(18)
Rh1 Rh2 S1 B12 -104.72(19)
C41 Rh2 S1 Rh1 -110.22(19)
P1 Rh2 S1 Rh1 -12.1(6)
S2 Rh2 S1 Rh1 49.28(3)
B4 B9 S2 Rh1 -112.2(4)
B12 B9 S2 Rh1 29.2(4)
B8 B9 S2 Rh1 94.6(4)
B5 B9 S2 Rh1 167.8(5)
B10 B9 S2 Rh1 -40.2(4)
B4 B9 S2 Rh2 178.2(4)
B12 B9 S2 Rh2 -40.4(4)
B8 B9 S2 Rh2 25.0(4)
B5 B9 S2 Rh2 98.3(5)
B10 B9 S2 Rh2 -109.7(4)
C17 Rh1 S2 B9 100.3(2)
C13 Rh1 S2 B9 74.1(3)
C16 Rh1 S2 B9 140.3(2)
C14 Rh1 S2 B9 175.8(6)
C15 Rh1 S2 B9 174.1(2)
S1 Rh1 S2 B9 -37.20(19)
Rh2 Rh1 S2 B9 -88.31(19)
C17 Rh1 S2 Rh2 -171.37(14)
C13 Rh1 S2 Rh2 162.4(3)
C16 Rh1 S2 Rh2 -131.44(13)
C14 Rh1 S2 Rh2 -95.9(6)
C15 Rh1 S2 Rh2 -97.63(16)
S1 Rh1 S2 Rh2 51.11(4)
C41 Rh2 S2 B9 129.7(5)
P1 Rh2 S2 B9 -129.25(17)
S1 Rh2 S2 B9 54.71(17)
Rh1 Rh2 S2 B9 103.78(17)
C41 Rh2 S2 Rh1 25.9(5)
P1 Rh2 S2 Rh1 126.97(4)
S1 Rh2 S2 Rh1 -49.07(3)
